data_7709532
loop_
_publ_author_name
'Hill, Michael'
'Liu, Han-Ying'
'Neale, Samuel E.'
'Mahon, Mary F.'
'McMullin, Claire Louise'

_publ_section_title
;
 On the Reactivity of Al-Group 11 (Cu, Ag, Au) Bonds
;
_journal_name_full 'Dalton Transactions'
_journal_paper_doi 10.1039/D2DT00404F
_journal_year 2022
_chemical_formula_moiety 'C49 H91 Al Cu N4 P Si2'
_chemical_formula_sum 'C49 H91 Al Cu N4 P Si2'
_chemical_formula_weight 913.92
_space_group_crystal_system monoclinic
_space_group_IT_number 14
_space_group_name_Hall '-P 2yn'
_space_group_name_H-M_alt 'P 1 21/n 1'
_atom_sites_solution_hydrogens geom
_atom_sites_solution_primary dual
_audit_creation_date 2021-06-09
_audit_creation_method
;
Olex2 1.2
(compiled 2018.05.29 svn.r3508 for OlexSys, GUI svn.r5506)
;
_audit_update_record
;
2022-01-07 deposited with the CCDC.	2022-02-09 downloaded from the CCDC.
;
_cell_angle_alpha 90
_cell_angle_beta 106.3000(10)
_cell_angle_gamma 90
_cell_formula_units_Z 4
_cell_length_a 20.4042(2)
_cell_length_b 12.84890(10)
_cell_length_c 21.4769(2)
_cell_measurement_reflns_used 34370
_cell_measurement_temperature 150.00(10)
_cell_measurement_theta_max 72.7900
_cell_measurement_theta_min 4.0380
_cell_volume 5404.31(9)
_computing_cell_refinement 'CrysAlisPro 1.171.39.46 (Rigaku OD, 2018)'
_computing_data_collection 'CrysAlisPro 1.171.39.46 (Rigaku OD, 2018)'
_computing_data_reduction 'CrysAlisPro 1.171.39.46 (Rigaku OD, 2018)'
_computing_molecular_graphics 'Olex2 (Dolomanov et al., 2009)'
_computing_publication_material 'Olex2 (Dolomanov et al., 2009)'
_computing_structure_refinement 'ShelXL (Sheldrick, 2015)'
_computing_structure_solution 'ShelXT (Sheldrick, 2015)'
_diffrn_ambient_environment N~2~
_diffrn_ambient_temperature 150.00(10)
_diffrn_detector 'CCD plate'
_diffrn_detector_area_resol_mean 8.0734
_diffrn_detector_type EosS2
_diffrn_measured_fraction_theta_full 1.000
_diffrn_measured_fraction_theta_max 1.000
_diffrn_measurement_device 'four-circle diffractometer'
_diffrn_measurement_device_type 'SuperNova, Dual, Cu at home/near, EosS2'
_diffrn_measurement_method '\w scans'
_diffrn_radiation_monochromator mirror
_diffrn_radiation_probe x-ray
_diffrn_radiation_type CuK\a
_diffrn_radiation_wavelength 1.54184
_diffrn_reflns_av_R_equivalents 0.0485
_diffrn_reflns_av_unetI/netI 0.0307
_diffrn_reflns_Laue_measured_fraction_full 1.000
_diffrn_reflns_Laue_measured_fraction_max 1.000
_diffrn_reflns_limit_h_max 24
_diffrn_reflns_limit_h_min -25
_diffrn_reflns_limit_k_max 15
_diffrn_reflns_limit_k_min -12
_diffrn_reflns_limit_l_max 26
_diffrn_reflns_limit_l_min -26
_diffrn_reflns_number 71855
_diffrn_reflns_point_group_measured_fraction_full 1.000
_diffrn_reflns_point_group_measured_fraction_max 1.000
_diffrn_reflns_theta_full 67.684
_diffrn_reflns_theta_max 72.124
_diffrn_reflns_theta_min 3.522
_diffrn_source 'micro-focus sealed X-ray tube'
_diffrn_source_type 'SuperNova (Cu) X-ray Source'
_exptl_absorpt_coefficient_mu 1.678
_exptl_absorpt_correction_T_max 1.000
_exptl_absorpt_correction_T_min 0.342
_exptl_absorpt_correction_type gaussian
_exptl_absorpt_process_details
;
CrysAlisPro 1.171.39.46 (Rigaku Oxford Diffraction, 2018)
Numerical absorption correction based on gaussian integration over
			a multifaceted crystal model
Empirical absorption correction using spherical harmonics,
 implemented in SCALE3 ABSPACK scaling algorithm.
;
_exptl_crystal_colour colourless
_exptl_crystal_colour_primary colourless
_exptl_crystal_density_diffrn 1.123
_exptl_crystal_description block
_exptl_crystal_F_000 1992
_exptl_crystal_size_max 0.358
_exptl_crystal_size_mid 0.277
_exptl_crystal_size_min 0.253
_refine_diff_density_max 0.481
_refine_diff_density_min -0.593
_refine_diff_density_rms 0.052
_refine_ls_extinction_method none
_refine_ls_goodness_of_fit_ref 1.021
_refine_ls_hydrogen_treatment constr
_refine_ls_matrix_type full
_refine_ls_number_parameters 665
_refine_ls_number_reflns 10645
_refine_ls_number_restraints 126
_refine_ls_restrained_S_all 1.023
_refine_ls_R_factor_all 0.0418
_refine_ls_R_factor_gt 0.0391
_refine_ls_shift/su_max 0.002
_refine_ls_shift/su_mean 0.000
_refine_ls_structure_factor_coef Fsqd
_refine_ls_weighting_details 'w=1/[\s^2^(Fo^2^)+(0.0652P)^2^+1.8526P] where P=(Fo^2^+2Fc^2^)/3'
_refine_ls_weighting_scheme calc
_refine_ls_wR_factor_gt 0.1043
_refine_ls_wR_factor_ref 0.1068
_reflns_Friedel_coverage 0.000
_reflns_number_gt 9875
_reflns_number_total 10645
_reflns_threshold_expression 'I > 2\s(I)'
_cod_data_source_file d2dt00404f2.cif
_cod_data_source_block s21msh11-cpd24
_cod_database_code 7709532
_shelxl_version_number 2014-3
_shelx_space_group_comment
;
The symmetry employed for this shelxl refinement is uniquely defined
by the following loop, which should always be used as a source of
symmetry information in preference to the above space-group names.
They are only intended as comments.
;
_olex2_refinement_description
;
1. Fixed Uiso
 At 1.2 times of:
  All C(H) groups, All C(H,H) groups
 At 1.5 times of:
  All C(H,H,H) groups
2. Restrained distances
 P1-C35 \\sim P1-C35A
 with sigma of 0.02
 C35-C36 \\sim C35A-C36A
 with sigma of 0.02
 C35-C37 \\sim C35A-C37A
 with sigma of 0.02
 C35-C38 \\sim C35A-C38A
 with sigma of 0.02
 P1-C36 \\sim P1-C36A
 with sigma of 0.04
 P1-C37 \\sim P1-C37A
 with sigma of 0.04
 P1-C38 \\sim P1-C38A
 with sigma of 0.04
 C36-C37 \\sim C36A-C37A
 with sigma of 0.04
 C36-C38 \\sim C36A-C38A
 with sigma of 0.04
 C37-C38 \\sim C37A-C38A
 with sigma of 0.04
 P1-C31 \\sim P1-C31A
 with sigma of 0.02
 C31-C32 \\sim C31A-C32A
 with sigma of 0.02
 C31-C33 \\sim C31A-C33A
 with sigma of 0.02
 C31-C34 \\sim C31A-C34A
 with sigma of 0.02
 P1-C32 \\sim P1-C32A
 with sigma of 0.04
 P1-C33 \\sim P1-C33A
 with sigma of 0.04
 P1-C34 \\sim P1-C34A
 with sigma of 0.04
 C32-C33 \\sim C32A-C33A
 with sigma of 0.04
 C32-C34 \\sim C32A-C34A
 with sigma of 0.04
 C33-C34 \\sim C33A-C34A
 with sigma of 0.04
 P1-C39 \\sim P1-C39A
 with sigma of 0.02
 C39-C40 \\sim C39A-C40A
 with sigma of 0.02
 C39-C41 \\sim C39A-C41A
 with sigma of 0.02
 C39-C42 \\sim C39A-C42A
 with sigma of 0.02
 P1-C40 \\sim P1-C40A
 with sigma of 0.04
 P1-C41 \\sim P1-C41A
 with sigma of 0.04
 P1-C42 \\sim P1-C42A
 with sigma of 0.04
 C40-C41 \\sim C40A-C41A
 with sigma of 0.04
 C40-C42 \\sim C40A-C42A
 with sigma of 0.04
 C41-C42 \\sim C41A-C42A
 with sigma of 0.04
3. Uiso/Uaniso restraints and constraints
C36 \\sim C37 \\sim C38 \\sim C36A \\sim C37A \\sim C38A: within 2A with sigma
of 0.02 and sigma for terminal atoms of 0.01
C32 \\sim C33 \\sim C34 \\sim C32A \\sim C33A \\sim C34A: within 2A with sigma
of 0.02 and sigma for terminal atoms of 0.01
C40 \\sim C41 \\sim C42 \\sim C40A \\sim C41A \\sim C42A: within 2A with sigma
of 0.02 and sigma for terminal atoms of 0.01
C39 \\sim C39A: within 2A with sigma of 0.02 and sigma for terminal atoms of
0.01
C35 \\sim C35A: within 2A with sigma of 0.02 and sigma for terminal atoms of
0.01
C31 \\sim C31A: within 2A with sigma of 0.02 and sigma for terminal atoms of
0.01
4. Others
 Fixed Sof: C31(0.65) C32(0.65) H32A(0.65) H32B(0.65) H32C(0.65) C33(0.65)
 H33A(0.65) H33B(0.65) H33C(0.65) C34(0.65) H34A(0.65) H34B(0.65) H34C(0.65)
 C35(0.65) C36(0.65) H36A(0.65) H36B(0.65) H36C(0.65) C37(0.65) H37A(0.65)
 H37B(0.65) H37C(0.65) C38(0.65) H38A(0.65) H38B(0.65) H38C(0.65) C39(0.65)
 C40(0.65) H40A(0.65) H40B(0.65) H40C(0.65) C41(0.65) H41A(0.65) H41B(0.65)
 H41C(0.65) C42(0.65) H42A(0.65) H42B(0.65) H42C(0.65) C31A(0.35) C32A(0.35)
 H32D(0.35) H32E(0.35) H32F(0.35) C33A(0.35) H33D(0.35) H33E(0.35) H33F(0.35)
 C34A(0.35) H34D(0.35) H34E(0.35) H34F(0.35) C35A(0.35) C36A(0.35) H36D(0.35)
 H36E(0.35) H36F(0.35) C37A(0.35) H37D(0.35) H37E(0.35) H37F(0.35) C38A(0.35)
 H38D(0.35) H38E(0.35) H38F(0.35) C39A(0.35) C40A(0.35) H40D(0.35) H40E(0.35)
 H40F(0.35) C41A(0.35) H41D(0.35) H41E(0.35) H41F(0.35) C42A(0.35) H42D(0.35)
 H42E(0.35) H42F(0.35)
5.a Ternary CH refined with riding coordinates:
 C7(H7), C10(H10), C25(H25), C28(H28), C44(H44), C47(H47)
5.b Secondary CH2 refined with riding coordinates:
 C15(H15A,H15B), C16(H16A,H16B)
5.c Aromatic/amide H refined with riding coordinates:
 C3(H3), C4(H4), C5(H5), C21(H21), C22(H22), C23(H23)
5.d Idealised Me refined as rotating group:
 C8(H8A,H8B,H8C), C9(H9A,H9B,H9C), C11(H11A,H11B,H11C), C12(H12A,H12B,H12C),
 C13(H13A,H13B,H13C), C14(H14A,H14B,H14C), C17(H17A,H17B,H17C), C18(H18A,H18B,
 H18C), C26(H26A,H26B,H26C), C27(H27A,H27B,H27C), C29(H29A,H29B,H29C), C30(H30A,
 H30B,H30C), C45(H45A,H45B,H45C), C46(H46A,H46B,H46C), C48(H48A,H48B,H48C),
 C49(H49A,H49B,H49C), C32(H32A,H32B,H32C), C33(H33A,H33B,H33C), C34(H34A,H34B,
 H34C), C36(H36A,H36B,H36C), C37(H37A,H37B,H37C), C38(H38A,H38B,H38C), C40(H40A,
 H40B,H40C), C41(H41A,H41B,H41C), C42(H42A,H42B,H42C), C32A(H32D,H32E,H32F),
 C33A(H33D,H33E,H33F), C34A(H34D,H34E,H34F), C36A(H36D,H36E,H36F), C37A(H37D,
 H37E,H37F), C38A(H38D,H38E,H38F), C40A(H40D,H40E,H40F), C41A(H41D,H41E,H41F),
 C42A(H42D,H42E,H42F)
;

loop_
_space_group_symop_operation_xyz
'x, y, z'
'-x+1/2, y+1/2, -z+1/2'
'-x, -y, -z'
'x-1/2, -y-1/2, z-1/2'

loop_
_atom_site_label
_atom_site_type_symbol
_atom_site_fract_x
_atom_site_fract_y
_atom_site_fract_z
_atom_site_U_iso_or_equiv
_atom_site_adp_type
_atom_site_occupancy
_atom_site_site_symmetry_order
_atom_site_calc_flag
_atom_site_refinement_flags_posn
_atom_site_refinement_flags_adp
_atom_site_refinement_flags_occupancy
_atom_site_disorder_assembly
_atom_site_disorder_group
Cu1 Cu 0.55659(2) 0.56655(2) 0.82045(2) 0.02329(7) Uani 1 1 d . . . . .
P1 P 0.61933(2) 0.68049(3) 0.88879(2) 0.02480(9) Uani 1 1 d D . . . .
Si1 Si 0.39697(2) 0.10452(3) 0.67068(2) 0.03009(11) Uani 1 1 d . . . . .
Si2 Si 0.34708(2) 0.31607(3) 0.54433(2) 0.02648(10) Uani 1 1 d . . . . .
Al1 Al 0.44164(2) 0.34021(3) 0.68723(2) 0.01910(10) Uani 1 1 d . . . . .
N1 N 0.46122(6) 0.19816(9) 0.69054(6) 0.0238(2) Uani 1 1 d . . . . .
N2 N 0.36553(6) 0.37626(9) 0.61967(6) 0.0216(2) Uani 1 1 d . . . . .
N3 N 0.44526(6) 0.42045(9) 0.76294(6) 0.0235(2) Uani 1 1 d . . . . .
N4 N 0.52246(6) 0.42333(9) 0.71003(6) 0.0219(2) Uani 1 1 d . . . . .
C1 C 0.53000(8) 0.16276(11) 0.72122(8) 0.0259(3) Uani 1 1 d . . . . .
C2 C 0.55807(9) 0.16980(12) 0.78968(9) 0.0324(3) Uani 1 1 d . . . . .
C3 C 0.62589(10) 0.14069(14) 0.81805(10) 0.0426(4) Uani 1 1 d . . . . .
H3 H 0.6440 0.1466 0.8627 0.051 Uiso 1 1 calc R . . . .
C4 C 0.66657(10) 0.10351(15) 0.78174(11) 0.0442(5) Uani 1 1 d . . . . .
H4 H 0.7121 0.0872 0.8013 0.053 Uiso 1 1 calc R . . . .
C5 C 0.63877(9) 0.09080(13) 0.71599(10) 0.0382(4) Uani 1 1 d . . . . .
H5 H 0.6657 0.0632 0.6916 0.046 Uiso 1 1 calc R . . . .
C6 C 0.57107(8) 0.11827(11) 0.68474(8) 0.0287(3) Uani 1 1 d . . . . .
C7 C 0.51620(11) 0.20349(14) 0.83419(9) 0.0385(4) Uani 1 1 d . . . . .
H7 H 0.4746 0.2367 0.8074 0.046 Uiso 1 1 calc R . . . .
C8 C 0.55331(13) 0.28265(17) 0.88551(9) 0.0523(5) Uani 1 1 d . . . . .
H8A H 0.5233 0.3051 0.9102 0.078 Uiso 1 1 calc GR . . . .
H8B H 0.5667 0.3416 0.8645 0.078 Uiso 1 1 calc GR . . . .
H8C H 0.5931 0.2508 0.9140 0.078 Uiso 1 1 calc GR . . . .
C9 C 0.49480(15) 0.10897(18) 0.86734(12) 0.0603(6) Uani 1 1 d . . . . .
H9A H 0.5347 0.0757 0.8946 0.090 Uiso 1 1 calc GR . . . .
H9B H 0.4704 0.0607 0.8350 0.090 Uiso 1 1 calc GR . . . .
H9C H 0.4659 0.1313 0.8932 0.090 Uiso 1 1 calc GR . . . .
C10 C 0.54578(9) 0.09570(13) 0.61256(9) 0.0333(3) Uani 1 1 d . . . . .
H10 H 0.4980 0.1177 0.5972 0.040 Uiso 1 1 calc R . . . .
C11 C 0.58584(11) 0.15375(17) 0.57327(11) 0.0468(5) Uani 1 1 d . . . . .
H11A H 0.6318 0.1279 0.5842 0.070 Uiso 1 1 calc GR . . . .
H11B H 0.5864 0.2267 0.5830 0.070 Uiso 1 1 calc GR . . . .
H11C H 0.5645 0.1432 0.5278 0.070 Uiso 1 1 calc GR . . . .
C12 C 0.54907(16) -0.02111(16) 0.59830(12) 0.0597(6) Uani 1 1 d . . . . .
H12A H 0.5309 -0.0330 0.5526 0.090 Uiso 1 1 calc GR . . . .
H12B H 0.5227 -0.0592 0.6213 0.090 Uiso 1 1 calc GR . . . .
H12C H 0.5957 -0.0441 0.6121 0.090 Uiso 1 1 calc GR . . . .
C13 C 0.33034(10) 0.13222(16) 0.71324(11) 0.0458(4) Uani 1 1 d . . . . .
H13A H 0.3480 0.1156 0.7585 0.069 Uiso 1 1 calc GR . . . .
H13B H 0.2906 0.0907 0.6945 0.069 Uiso 1 1 calc GR . . . .
H13C H 0.3183 0.2046 0.7086 0.069 Uiso 1 1 calc GR . . . .
C14 C 0.43057(11) -0.02876(14) 0.69813(13) 0.0505(5) Uani 1 1 d . . . . .
H14A H 0.4516 -0.0579 0.6673 0.076 Uiso 1 1 calc GR . . . .
H14B H 0.3936 -0.0726 0.7014 0.076 Uiso 1 1 calc GR . . . .
H14C H 0.4637 -0.0239 0.7398 0.076 Uiso 1 1 calc GR . . . .
C15 C 0.35462(9) 0.09334(13) 0.58088(10) 0.0375(4) Uani 1 1 d . . . . .
H15A H 0.3904 0.0820 0.5600 0.045 Uiso 1 1 calc R . . . .
H15B H 0.3269 0.0308 0.5741 0.045 Uiso 1 1 calc R . . . .
C16 C 0.30919(9) 0.18249(14) 0.54411(9) 0.0376(4) Uani 1 1 d . . . . .
H16A H 0.2705 0.1889 0.5617 0.045 Uiso 1 1 calc R . . . .
H16B H 0.2914 0.1610 0.4992 0.045 Uiso 1 1 calc R . . . .
C17 C 0.28478(10) 0.39322(17) 0.47957(9) 0.0422(4) Uani 1 1 d . . . . .
H17A H 0.2594 0.4392 0.4994 0.063 Uiso 1 1 calc GR . . . .
H17B H 0.2539 0.3466 0.4507 0.063 Uiso 1 1 calc GR . . . .
H17C H 0.3092 0.4332 0.4556 0.063 Uiso 1 1 calc GR . . . .
C18 C 0.42643(9) 0.30451(14) 0.51745(9) 0.0365(4) Uani 1 1 d . . . . .
H18A H 0.4398 0.3722 0.5065 0.055 Uiso 1 1 calc GR . . . .
H18B H 0.4178 0.2600 0.4801 0.055 Uiso 1 1 calc GR . . . .
H18C H 0.4624 0.2754 0.5519 0.055 Uiso 1 1 calc GR . . . .
C19 C 0.32608(7) 0.46737(11) 0.62525(7) 0.0224(3) Uani 1 1 d . . . . .
C20 C 0.35221(8) 0.56876(11) 0.62119(7) 0.0249(3) Uani 1 1 d . . . . .
C21 C 0.31416(9) 0.65579(13) 0.62841(8) 0.0328(3) Uani 1 1 d . . . . .
H21 H 0.3324 0.7218 0.6270 0.039 Uiso 1 1 calc R . . . .
C22 C 0.25013(10) 0.64666(14) 0.63758(9) 0.0375(4) Uani 1 1 d . . . . .
H22 H 0.2257 0.7055 0.6429 0.045 Uiso 1 1 calc R . . . .
C23 C 0.22316(9) 0.54885(15) 0.63872(9) 0.0356(4) Uani 1 1 d . . . . .
H23 H 0.1794 0.5425 0.6434 0.043 Uiso 1 1 calc R . . . .
C24 C 0.25941(8) 0.45868(13) 0.63302(8) 0.0286(3) Uani 1 1 d . . . . .
C25 C 0.41925(8) 0.58787(12) 0.60554(8) 0.0275(3) Uani 1 1 d . . . . .
H25 H 0.4443 0.5219 0.6109 0.033 Uiso 1 1 calc R . . . .
C26 C 0.46458(10) 0.66804(13) 0.64985(10) 0.0407(4) Uani 1 1 d . . . . .
H26A H 0.4429 0.7350 0.6426 0.061 Uiso 1 1 calc GR . . . .
H26B H 0.5079 0.6715 0.6405 0.061 Uiso 1 1 calc GR . . . .
H26C H 0.4715 0.6480 0.6943 0.061 Uiso 1 1 calc GR . . . .
C27 C 0.40584(10) 0.62169(17) 0.53488(10) 0.0442(4) Uani 1 1 d . . . . .
H27A H 0.3776 0.5709 0.5071 0.066 Uiso 1 1 calc GR . . . .
H27B H 0.4484 0.6276 0.5244 0.066 Uiso 1 1 calc GR . . . .
H27C H 0.3830 0.6878 0.5287 0.066 Uiso 1 1 calc GR . . . .
C28 C 0.22396(9) 0.35550(15) 0.63488(10) 0.0398(4) Uani 1 1 d . . . . .
H28 H 0.2577 0.3000 0.6378 0.048 Uiso 1 1 calc R . . . .
C29 C 0.19557(11) 0.34537(18) 0.69350(13) 0.0526(5) Uani 1 1 d . . . . .
H29A H 0.1576 0.3919 0.6885 0.079 Uiso 1 1 calc GR . . . .
H29B H 0.2306 0.3627 0.7323 0.079 Uiso 1 1 calc GR . . . .
H29C H 0.1807 0.2751 0.6964 0.079 Uiso 1 1 calc GR . . . .
C30 C 0.16545(11) 0.3372(2) 0.57317(14) 0.0620(6) Uani 1 1 d . . . . .
H30A H 0.1444 0.2713 0.5761 0.093 Uiso 1 1 calc GR . . . .
H30B H 0.1831 0.3373 0.5362 0.093 Uiso 1 1 calc GR . . . .
H30C H 0.1322 0.3917 0.5686 0.093 Uiso 1 1 calc GR . . . .
C43 C 0.50478(7) 0.46334(11) 0.76080(7) 0.0227(3) Uani 1 1 d . . . . .
C44 C 0.41428(8) 0.45470(13) 0.81344(8) 0.0284(3) Uani 1 1 d . . . . .
H44 H 0.4512 0.4673 0.8532 0.034 Uiso 1 1 calc R . . . .
C45 C 0.37426(9) 0.55571(14) 0.79524(9) 0.0357(4) Uani 1 1 d . . . . .
H45A H 0.4033 0.6080 0.7852 0.054 Uiso 1 1 calc GR . . . .
H45B H 0.3583 0.5786 0.8310 0.054 Uiso 1 1 calc GR . . . .
H45C H 0.3359 0.5441 0.7581 0.054 Uiso 1 1 calc GR . . . .
C46 C 0.36851(11) 0.36925(16) 0.82774(11) 0.0456(5) Uani 1 1 d . . . . .
H46A H 0.3352 0.3496 0.7883 0.068 Uiso 1 1 calc GR . . . .
H46B H 0.3458 0.3946 0.8583 0.068 Uiso 1 1 calc GR . . . .
H46C H 0.3958 0.3098 0.8457 0.068 Uiso 1 1 calc GR . . . .
C47 C 0.58762(8) 0.45556(12) 0.69973(8) 0.0266(3) Uani 1 1 d . . . . .
H47 H 0.5962 0.5275 0.7149 0.032 Uiso 1 1 calc R . . . .
C48 C 0.64690(9) 0.38984(14) 0.73882(10) 0.0387(4) Uani 1 1 d . . . . .
H48A H 0.6470 0.3895 0.7836 0.058 Uiso 1 1 calc GR . . . .
H48B H 0.6891 0.4186 0.7352 0.058 Uiso 1 1 calc GR . . . .
H48C H 0.6420 0.3199 0.7224 0.058 Uiso 1 1 calc GR . . . .
C49 C 0.58442(10) 0.45421(18) 0.62825(10) 0.0447(4) Uani 1 1 d . . . . .
H49A H 0.5712 0.3861 0.6108 0.067 Uiso 1 1 calc GR . . . .
H49B H 0.6285 0.4712 0.6233 0.067 Uiso 1 1 calc GR . . . .
H49C H 0.5515 0.5044 0.6055 0.067 Uiso 1 1 calc GR . . . .
C31 C 0.6896(3) 0.6052(5) 0.9489(3) 0.0305(13) Uani 0.65 1 d D U P A 1
C32 C 0.7166(2) 0.5198(3) 0.9118(2) 0.0411(9) Uani 0.65 1 d D U P A 1
H32A H 0.6803 0.4724 0.8923 0.062 Uiso 0.65 1 calc GR . P A 1
H32B H 0.7531 0.4827 0.9414 0.062 Uiso 0.65 1 calc GR . P A 1
H32C H 0.7331 0.5514 0.8786 0.062 Uiso 0.65 1 calc GR . P A 1
C33 C 0.74991(16) 0.6726(2) 0.98825(16) 0.0398(6) Uani 0.65 1 d D U P A 1
H33A H 0.7731 0.7026 0.9594 0.060 Uiso 0.65 1 calc GR . P A 1
H33B H 0.7812 0.6298 1.0196 0.060 Uiso 0.65 1 calc GR . P A 1
H33C H 0.7329 0.7270 1.0101 0.060 Uiso 0.65 1 calc GR . P A 1
C34 C 0.6607(3) 0.5452(4) 0.9971(2) 0.0513(11) Uani 0.65 1 d D U P A 1
H34A H 0.6487 0.5933 1.0263 0.077 Uiso 0.65 1 calc GR . P A 1
H34B H 0.6945 0.4974 1.0213 0.077 Uiso 0.65 1 calc GR . P A 1
H34C H 0.6208 0.5073 0.9738 0.077 Uiso 0.65 1 calc GR . P A 1
C35 C 0.5639(3) 0.7486(6) 0.9341(3) 0.047(2) Uani 0.65 1 d D U P A 1
C36 C 0.6033(2) 0.8081(4) 0.9954(2) 0.0670(11) Uani 0.65 1 d D U P A 1
H36A H 0.6278 0.7595 1.0276 0.100 Uiso 0.65 1 calc GR . P A 1
H36B H 0.5718 0.8467 1.0122 0.100 Uiso 0.65 1 calc GR . P A 1
H36C H 0.6351 0.8551 0.9847 0.100 Uiso 0.65 1 calc GR . P A 1
C37 C 0.5192(3) 0.8280(4) 0.8858(3) 0.0630(14) Uani 0.65 1 d D U P A 1
H37A H 0.5479 0.8809 0.8759 0.095 Uiso 0.65 1 calc GR . P A 1
H37B H 0.4870 0.8595 0.9052 0.095 Uiso 0.65 1 calc GR . P A 1
H37C H 0.4952 0.7927 0.8467 0.095 Uiso 0.65 1 calc GR . P A 1
C38 C 0.5155(2) 0.6695(4) 0.9505(2) 0.0609(12) Uani 0.65 1 d D U P A 1
H38A H 0.4928 0.6311 0.9122 0.091 Uiso 0.65 1 calc GR . P A 1
H38B H 0.4823 0.7052 0.9666 0.091 Uiso 0.65 1 calc GR . P A 1
H38C H 0.5411 0.6224 0.9830 0.091 Uiso 0.65 1 calc GR . P A 1
C39 C 0.6595(4) 0.7769(6) 0.8436(4) 0.042(2) Uani 0.65 1 d D U P A 1
C40 C 0.6045(3) 0.8074(4) 0.7805(3) 0.0573(15) Uani 0.65 1 d D U P A 1
H40A H 0.5868 0.7458 0.7565 0.086 Uiso 0.65 1 calc GR . P A 1
H40B H 0.6246 0.8514 0.7547 0.086 Uiso 0.65 1 calc GR . P A 1
H40C H 0.5682 0.8441 0.7913 0.086 Uiso 0.65 1 calc GR . P A 1
C41 C 0.7153(2) 0.7224(3) 0.8205(2) 0.0510(10) Uani 0.65 1 d D U P A 1
H41A H 0.7533 0.7064 0.8572 0.077 Uiso 0.65 1 calc GR . P A 1
H41B H 0.7302 0.7676 0.7915 0.077 Uiso 0.65 1 calc GR . P A 1
H41C H 0.6974 0.6593 0.7982 0.077 Uiso 0.65 1 calc GR . P A 1
C42 C 0.6893(2) 0.8745(2) 0.8827(2) 0.0607(11) Uani 0.65 1 d D U P A 1
H42A H 0.6536 0.9114 0.8944 0.091 Uiso 0.65 1 calc GR . P A 1
H42B H 0.7091 0.9188 0.8568 0.091 Uiso 0.65 1 calc GR . P A 1
H42C H 0.7238 0.8544 0.9213 0.091 Uiso 0.65 1 calc GR . P A 1
C31A C 0.6814(7) 0.6059(10) 0.9564(6) 0.046(4) Uani 0.35 1 d D U P A 2
C32A C 0.7324(5) 0.5539(7) 0.9246(6) 0.056(2) Uani 0.35 1 d D U P A 2
H32D H 0.7077 0.5154 0.8870 0.084 Uiso 0.35 1 calc GR . P A 2
H32E H 0.7617 0.5074 0.9551 0.084 Uiso 0.35 1 calc GR . P A 2
H32F H 0.7596 0.6065 0.9119 0.084 Uiso 0.35 1 calc GR . P A 2
C33A C 0.7182(4) 0.6708(5) 1.0140(4) 0.0594(18) Uani 0.35 1 d D U P A 2
H33D H 0.7448 0.7232 1.0004 0.089 Uiso 0.35 1 calc GR . P A 2
H33E H 0.7477 0.6271 1.0461 0.089 Uiso 0.35 1 calc GR . P A 2
H33F H 0.6854 0.7036 1.0321 0.089 Uiso 0.35 1 calc GR . P A 2
C34A C 0.6422(5) 0.5195(7) 0.9775(4) 0.057(2) Uani 0.35 1 d D U P A 2
H34D H 0.6152 0.5480 1.0035 0.086 Uiso 0.35 1 calc GR . P A 2
H34E H 0.6737 0.4694 1.0025 0.086 Uiso 0.35 1 calc GR . P A 2
H34F H 0.6128 0.4862 0.9399 0.086 Uiso 0.35 1 calc GR . P A 2
C35A C 0.5633(7) 0.7690(9) 0.9231(6) 0.036(3) Uani 0.35 1 d D U P A 2
C36A C 0.5984(4) 0.8664(6) 0.9591(4) 0.0606(17) Uani 0.35 1 d D U P A 2
H36D H 0.6365 0.8458 0.9945 0.091 Uiso 0.35 1 calc GR . P A 2
H36E H 0.5664 0.9047 0.9755 0.091 Uiso 0.35 1 calc GR . P A 2
H36F H 0.6141 0.9095 0.9297 0.091 Uiso 0.35 1 calc GR . P A 2
C37A C 0.4993(4) 0.8010(8) 0.8683(5) 0.053(2) Uani 0.35 1 d D U P A 2
H37D H 0.5130 0.8426 0.8369 0.080 Uiso 0.35 1 calc GR . P A 2
H37E H 0.4691 0.8406 0.8863 0.080 Uiso 0.35 1 calc GR . P A 2
H37F H 0.4762 0.7398 0.8476 0.080 Uiso 0.35 1 calc GR . P A 2
C38A C 0.5333(5) 0.7052(8) 0.9696(5) 0.063(2) Uani 0.35 1 d D U P A 2
H38D H 0.5146 0.6413 0.9489 0.094 Uiso 0.35 1 calc GR . P A 2
H38E H 0.4979 0.7447 0.9802 0.094 Uiso 0.35 1 calc GR . P A 2
H38F H 0.5688 0.6901 1.0085 0.094 Uiso 0.35 1 calc GR . P A 2
C39A C 0.6655(7) 0.7653(10) 0.8420(7) 0.037(4) Uani 0.35 1 d D U P A 2
C40A C 0.6148(6) 0.8404(7) 0.7964(6) 0.055(2) Uani 0.35 1 d D U P A 2
H40D H 0.5755 0.8023 0.7722 0.083 Uiso 0.35 1 calc GR . P A 2
H40E H 0.6366 0.8724 0.7670 0.083 Uiso 0.35 1 calc GR . P A 2
H40F H 0.6010 0.8932 0.8217 0.083 Uiso 0.35 1 calc GR . P A 2
C41A C 0.6927(5) 0.6949(6) 0.7972(5) 0.0568(19) Uani 0.35 1 d D U P A 2
H41D H 0.7217 0.6423 0.8225 0.085 Uiso 0.35 1 calc GR . P A 2
H41E H 0.7183 0.7359 0.7749 0.085 Uiso 0.35 1 calc GR . P A 2
H41F H 0.6550 0.6624 0.7661 0.085 Uiso 0.35 1 calc GR . P A 2
C42A C 0.7264(4) 0.8298(6) 0.8839(4) 0.0648(18) Uani 0.35 1 d D U P A 2
H42D H 0.7113 0.8710 0.9146 0.097 Uiso 0.35 1 calc GR . P A 2
H42E H 0.7436 0.8747 0.8564 0.097 Uiso 0.35 1 calc GR . P A 2
H42F H 0.7620 0.7835 0.9068 0.097 Uiso 0.35 1 calc GR . P A 2

loop_
_atom_site_aniso_label
_atom_site_aniso_U_11
_atom_site_aniso_U_22
_atom_site_aniso_U_33
_atom_site_aniso_U_23
_atom_site_aniso_U_13
_atom_site_aniso_U_12
Cu1 0.02159(12) 0.02216(12) 0.02297(12) -0.00188(8) 0.00107(9) -0.00282(7)
P1 0.02064(18) 0.02174(17) 0.02690(19) -0.00532(13) -0.00171(14) 0.00147(13)
Si1 0.0262(2) 0.02115(19) 0.0424(2) -0.00019(16) 0.00874(18) -0.00526(15)
Si2 0.0234(2) 0.0296(2) 0.0235(2) -0.00489(15) 0.00176(15) -0.00067(15)
Al1 0.01633(19) 0.01872(19) 0.0209(2) 0.00043(14) 0.00300(15) -0.00119(14)
N1 0.0212(6) 0.0214(5) 0.0272(6) 0.0024(5) 0.0041(5) 0.0002(4)
N2 0.0174(5) 0.0222(5) 0.0240(6) -0.0009(4) 0.0038(5) 0.0003(4)
N3 0.0217(6) 0.0231(6) 0.0243(6) -0.0019(5) 0.0040(5) -0.0021(5)
N4 0.0186(6) 0.0220(5) 0.0232(6) -0.0018(4) 0.0029(5) -0.0021(4)
C1 0.0251(7) 0.0175(6) 0.0319(8) 0.0048(5) 0.0027(6) 0.0000(5)
C2 0.0363(9) 0.0226(7) 0.0333(8) 0.0054(6) 0.0018(7) 0.0009(6)
C3 0.0406(10) 0.0367(9) 0.0387(9) 0.0087(8) -0.0083(8) 0.0023(7)
C4 0.0287(9) 0.0372(9) 0.0569(12) 0.0122(8) -0.0042(8) 0.0060(7)
C5 0.0280(8) 0.0293(8) 0.0552(11) 0.0072(7) 0.0081(8) 0.0049(6)
C6 0.0246(7) 0.0209(6) 0.0390(9) 0.0038(6) 0.0064(6) 0.0012(5)
C7 0.0527(11) 0.0319(8) 0.0278(8) 0.0071(7) 0.0064(8) 0.0045(7)
C8 0.0749(15) 0.0444(10) 0.0284(9) 0.0023(8) -0.0005(9) 0.0083(10)
C9 0.0850(18) 0.0483(12) 0.0545(13) 0.0187(10) 0.0310(13) 0.0038(11)
C10 0.0313(8) 0.0296(8) 0.0398(9) 0.0015(7) 0.0112(7) 0.0032(6)
C11 0.0404(10) 0.0520(11) 0.0517(11) 0.0107(9) 0.0188(9) 0.0028(8)
C12 0.0936(19) 0.0347(10) 0.0520(13) -0.0076(9) 0.0225(13) 0.0004(11)
C13 0.0362(9) 0.0468(10) 0.0588(12) 0.0053(9) 0.0208(9) -0.0067(8)
C14 0.0465(11) 0.0234(8) 0.0807(16) 0.0050(9) 0.0165(11) -0.0059(7)
C15 0.0321(8) 0.0285(8) 0.0482(10) -0.0136(7) 0.0053(8) -0.0092(6)
C16 0.0319(8) 0.0358(9) 0.0389(9) -0.0138(7) -0.0004(7) -0.0075(7)
C17 0.0364(9) 0.0545(11) 0.0279(8) -0.0026(8) -0.0035(7) 0.0047(8)
C18 0.0364(9) 0.0402(9) 0.0350(9) -0.0041(7) 0.0134(7) 0.0045(7)
C19 0.0191(6) 0.0264(7) 0.0201(6) 0.0011(5) 0.0027(5) 0.0030(5)
C20 0.0251(7) 0.0255(7) 0.0226(7) 0.0039(5) 0.0042(6) 0.0040(5)
C21 0.0397(9) 0.0264(7) 0.0330(8) 0.0063(6) 0.0110(7) 0.0103(6)
C22 0.0392(9) 0.0377(9) 0.0367(9) 0.0051(7) 0.0126(7) 0.0191(7)
C23 0.0245(8) 0.0480(10) 0.0356(9) 0.0026(7) 0.0105(7) 0.0118(7)
C24 0.0200(7) 0.0357(8) 0.0290(7) -0.0002(6) 0.0050(6) 0.0019(6)
C25 0.0263(7) 0.0235(7) 0.0324(8) 0.0060(6) 0.0078(6) 0.0006(6)
C26 0.0382(9) 0.0286(8) 0.0518(11) 0.0018(7) 0.0072(8) -0.0051(7)
C27 0.0398(10) 0.0591(11) 0.0370(9) 0.0148(8) 0.0159(8) 0.0002(8)
C28 0.0227(8) 0.0431(9) 0.0551(11) -0.0053(8) 0.0133(8) -0.0059(7)
C29 0.0404(11) 0.0553(12) 0.0692(14) 0.0067(10) 0.0272(10) -0.0061(9)
C30 0.0279(10) 0.0830(17) 0.0717(16) -0.0219(13) 0.0085(10) -0.0164(10)
C43 0.0212(7) 0.0213(6) 0.0237(7) 0.0023(5) 0.0028(5) 0.0021(5)
C44 0.0270(7) 0.0335(8) 0.0250(7) -0.0020(6) 0.0079(6) -0.0003(6)
C45 0.0360(9) 0.0392(9) 0.0339(8) -0.0023(7) 0.0129(7) 0.0084(7)
C46 0.0472(11) 0.0472(10) 0.0527(11) -0.0051(9) 0.0310(9) -0.0092(8)
C47 0.0212(7) 0.0253(7) 0.0330(8) -0.0039(6) 0.0073(6) -0.0033(5)
C48 0.0224(8) 0.0416(9) 0.0502(10) 0.0035(8) 0.0072(7) 0.0022(7)
C49 0.0312(9) 0.0679(12) 0.0391(10) 0.0001(9) 0.0163(8) -0.0033(8)
C31 0.0287(19) 0.028(3) 0.026(2) -0.0019(16) -0.0058(17) -0.0001(16)
C32 0.037(2) 0.027(2) 0.052(2) -0.0022(16) -0.0003(17) 0.0091(14)
C33 0.0283(14) 0.0399(14) 0.0390(16) -0.0072(12) -0.0107(12) 0.0045(11)
C34 0.050(3) 0.063(3) 0.033(2) 0.0116(19) -0.0025(18) -0.0001(19)
C35 0.032(2) 0.055(4) 0.046(3) -0.025(3) -0.001(2) 0.012(2)
C36 0.055(2) 0.078(3) 0.060(2) -0.041(2) 0.0035(18) 0.0132(19)
C37 0.036(3) 0.058(3) 0.081(3) -0.027(2) -0.007(2) 0.0220(19)
C38 0.040(2) 0.096(4) 0.051(2) -0.029(2) 0.0209(18) 0.001(2)
C39 0.035(3) 0.028(3) 0.053(4) 0.008(2) -0.003(2) -0.005(2)
C40 0.052(2) 0.046(3) 0.058(3) 0.023(2) -0.010(2) -0.011(2)
C41 0.038(2) 0.054(2) 0.059(2) 0.0093(18) 0.0120(16) -0.0171(16)
C42 0.050(2) 0.0238(14) 0.088(3) 0.0028(15) -0.0146(19) -0.0104(13)
C31A 0.055(7) 0.030(5) 0.040(6) -0.004(4) -0.007(4) 0.018(4)
C32A 0.043(5) 0.046(5) 0.071(5) 0.006(4) 0.002(4) 0.019(4)
C33A 0.062(4) 0.043(3) 0.048(3) 0.001(3) -0.024(3) 0.003(3)
C34A 0.068(6) 0.048(4) 0.040(5) 0.015(3) -0.011(4) 0.002(4)
C35A 0.040(5) 0.034(4) 0.034(4) -0.003(3) 0.011(3) 0.009(3)
C36A 0.056(3) 0.056(3) 0.063(4) -0.030(3) 0.006(3) 0.011(3)
C37A 0.034(4) 0.061(5) 0.060(5) -0.006(4) 0.005(4) 0.023(3)
C38A 0.062(5) 0.078(5) 0.056(4) -0.009(4) 0.031(4) 0.008(4)
C39A 0.033(5) 0.022(4) 0.052(6) -0.006(4) 0.005(4) -0.012(4)
C40A 0.062(5) 0.046(5) 0.053(5) 0.012(4) 0.009(4) -0.010(4)
C41A 0.054(5) 0.051(4) 0.081(6) -0.003(4) 0.045(4) -0.014(3)
C42A 0.051(4) 0.054(4) 0.084(4) -0.006(3) 0.009(3) -0.027(3)

loop_
_atom_type_symbol
_atom_type_description
_atom_type_scat_dispersion_real
_atom_type_scat_dispersion_imag
_atom_type_scat_source
C C 0.0181 0.0091 'International Tables Vol C Tables 4.2.6.8 and 6.1.1.4'
H H 0.0000 0.0000 'International Tables Vol C Tables 4.2.6.8 and 6.1.1.4'
Al Al 0.2130 0.2455 'International Tables Vol C Tables 4.2.6.8 and 6.1.1.4'
Cu Cu -1.9646 0.5888 'International Tables Vol C Tables 4.2.6.8 and 6.1.1.4'
N N 0.0311 0.0180 'International Tables Vol C Tables 4.2.6.8 and 6.1.1.4'
P P 0.2955 0.4335 'International Tables Vol C Tables 4.2.6.8 and 6.1.1.4'
Si Si 0.2541 0.3302 'International Tables Vol C Tables 4.2.6.8 and 6.1.1.4'

loop_
_geom_angle_atom_site_label_1
_geom_angle_atom_site_label_2
_geom_angle_atom_site_label_3
_geom_angle
_geom_angle_site_symmetry_1
_geom_angle_site_symmetry_3
_geom_angle_publ_flag
C43 Cu1 P1 177.73(4) . . ?
C31 P1 Cu1 107.43(19) . . ?
C35 P1 Cu1 109.2(2) . . ?
C35 P1 C31 109.3(3) . . ?
C39 P1 Cu1 110.2(2) . . ?
C39 P1 C31 109.2(3) . . ?
C39 P1 C35 111.5(4) . . ?
C31A P1 Cu1 108.2(4) . . ?
C31A P1 C35A 110.5(6) . . ?
C31A P1 C39A 111.8(6) . . ?
C35A P1 Cu1 110.7(4) . . ?
C35A P1 C39A 107.7(6) . . ?
C39A P1 Cu1 108.0(4) . . ?
N1 Si1 C13 110.41(8) . . ?
N1 Si1 C14 111.70(8) . . ?
N1 Si1 C15 113.62(7) . . ?
C13 Si1 C14 105.74(10) . . ?
C13 Si1 C15 109.08(9) . . ?
C14 Si1 C15 105.90(10) . . ?
N2 Si2 C16 112.95(7) . . ?
N2 Si2 C17 112.26(7) . . ?
N2 Si2 C18 110.04(7) . . ?
C17 Si2 C16 106.67(9) . . ?
C18 Si2 C16 108.50(8) . . ?
C18 Si2 C17 106.10(9) . . ?
N1 Al1 N3 122.64(6) . . ?
N1 Al1 N4 112.16(6) . . ?
N2 Al1 N1 113.32(6) . . ?
N2 Al1 N3 110.72(6) . . ?
N2 Al1 N4 122.14(6) . . ?
N3 Al1 N4 69.84(6) . . ?
Si1 N1 Al1 121.87(7) . . ?
C1 N1 Si1 117.50(9) . . ?
C1 N1 Al1 119.68(10) . . ?
Si2 N2 Al1 122.05(7) . . ?
C19 N2 Si2 117.26(9) . . ?
C19 N2 Al1 119.95(9) . . ?
C43 N3 Al1 90.67(9) . . ?
C43 N3 C44 118.84(13) . . ?
C44 N3 Al1 150.39(11) . . ?
C43 N4 Al1 90.74(9) . . ?
C43 N4 C47 118.38(12) . . ?
C47 N4 Al1 150.81(10) . . ?
C2 C1 N1 120.56(15) . . ?
C6 C1 N1 121.56(14) . . ?
C6 C1 C2 117.87(14) . . ?
C1 C2 C7 122.42(15) . . ?
C3 C2 C1 119.71(17) . . ?
C3 C2 C7 117.82(17) . . ?
C2 C3 H3 119.1 . . ?
C4 C3 C2 121.84(18) . . ?
C4 C3 H3 119.1 . . ?
C3 C4 H4 120.6 . . ?
C3 C4 C5 118.88(17) . . ?
C5 C4 H4 120.6 . . ?
C4 C5 H5 119.0 . . ?
C4 C5 C6 121.93(18) . . ?
C6 C5 H5 119.0 . . ?
C1 C6 C10 123.84(14) . . ?
C5 C6 C1 119.53(16) . . ?
C5 C6 C10 116.61(16) . . ?
C2 C7 H7 107.7 . . ?
C2 C7 C8 113.04(18) . . ?
C2 C7 C9 110.60(16) . . ?
C8 C7 H7 107.7 . . ?
C9 C7 H7 107.7 . . ?
C9 C7 C8 109.83(17) . . ?
C7 C8 H8A 109.5 . . ?
C7 C8 H8B 109.5 . . ?
C7 C8 H8C 109.5 . . ?
H8A C8 H8B 109.5 . . ?
H8A C8 H8C 109.5 . . ?
H8B C8 H8C 109.5 . . ?
C7 C9 H9A 109.5 . . ?
C7 C9 H9B 109.5 . . ?
C7 C9 H9C 109.5 . . ?
H9A C9 H9B 109.5 . . ?
H9A C9 H9C 109.5 . . ?
H9B C9 H9C 109.5 . . ?
C6 C10 H10 108.1 . . ?
C6 C10 C11 112.98(16) . . ?
C6 C10 C12 111.63(15) . . ?
C11 C10 H10 108.1 . . ?
C11 C10 C12 107.90(17) . . ?
C12 C10 H10 108.1 . . ?
C10 C11 H11A 109.5 . . ?
C10 C11 H11B 109.5 . . ?
C10 C11 H11C 109.5 . . ?
H11A C11 H11B 109.5 . . ?
H11A C11 H11C 109.5 . . ?
H11B C11 H11C 109.5 . . ?
C10 C12 H12A 109.5 . . ?
C10 C12 H12B 109.5 . . ?
C10 C12 H12C 109.5 . . ?
H12A C12 H12B 109.5 . . ?
H12A C12 H12C 109.5 . . ?
H12B C12 H12C 109.5 . . ?
Si1 C13 H13A 109.5 . . ?
Si1 C13 H13B 109.5 . . ?
Si1 C13 H13C 109.5 . . ?
H13A C13 H13B 109.5 . . ?
H13A C13 H13C 109.5 . . ?
H13B C13 H13C 109.5 . . ?
Si1 C14 H14A 109.5 . . ?
Si1 C14 H14B 109.5 . . ?
Si1 C14 H14C 109.5 . . ?
H14A C14 H14B 109.5 . . ?
H14A C14 H14C 109.5 . . ?
H14B C14 H14C 109.5 . . ?
Si1 C15 H15A 107.3 . . ?
Si1 C15 H15B 107.3 . . ?
H15A C15 H15B 106.9 . . ?
C16 C15 Si1 120.25(12) . . ?
C16 C15 H15A 107.3 . . ?
C16 C15 H15B 107.3 . . ?
Si2 C16 H16A 107.5 . . ?
Si2 C16 H16B 107.5 . . ?
C15 C16 Si2 119.22(12) . . ?
C15 C16 H16A 107.5 . . ?
C15 C16 H16B 107.5 . . ?
H16A C16 H16B 107.0 . . ?
Si2 C17 H17A 109.5 . . ?
Si2 C17 H17B 109.5 . . ?
Si2 C17 H17C 109.5 . . ?
H17A C17 H17B 109.5 . . ?
H17A C17 H17C 109.5 . . ?
H17B C17 H17C 109.5 . . ?
Si2 C18 H18A 109.5 . . ?
Si2 C18 H18B 109.5 . . ?
Si2 C18 H18C 109.5 . . ?
H18A C18 H18B 109.5 . . ?
H18A C18 H18C 109.5 . . ?
H18B C18 H18C 109.5 . . ?
C20 C19 N2 120.73(13) . . ?
C20 C19 C24 117.90(13) . . ?
C24 C19 N2 121.35(13) . . ?
C19 C20 C25 122.66(13) . . ?
C21 C20 C19 119.90(15) . . ?
C21 C20 C25 117.36(14) . . ?
C20 C21 H21 119.1 . . ?
C22 C21 C20 121.79(16) . . ?
C22 C21 H21 119.1 . . ?
C21 C22 H22 120.7 . . ?
C23 C22 C21 118.69(15) . . ?
C23 C22 H22 120.7 . . ?
C22 C23 H23 118.9 . . ?
C22 C23 C24 122.11(16) . . ?
C24 C23 H23 118.9 . . ?
C19 C24 C28 123.47(14) . . ?
C23 C24 C19 119.52(15) . . ?
C23 C24 C28 117.02(15) . . ?
C20 C25 H25 107.8 . . ?
C20 C25 C26 113.42(14) . . ?
C20 C25 C27 110.17(14) . . ?
C26 C25 H25 107.8 . . ?
C26 C25 C27 109.62(15) . . ?
C27 C25 H25 107.8 . . ?
C25 C26 H26A 109.5 . . ?
C25 C26 H26B 109.5 . . ?
C25 C26 H26C 109.5 . . ?
H26A C26 H26B 109.5 . . ?
H26A C26 H26C 109.5 . . ?
H26B C26 H26C 109.5 . . ?
C25 C27 H27A 109.5 . . ?
C25 C27 H27B 109.5 . . ?
C25 C27 H27C 109.5 . . ?
H27A C27 H27B 109.5 . . ?
H27A C27 H27C 109.5 . . ?
H27B C27 H27C 109.5 . . ?
C24 C28 H28 107.8 . . ?
C24 C28 C29 112.91(16) . . ?
C24 C28 C30 111.88(18) . . ?
C29 C28 H28 107.8 . . ?
C29 C28 C30 108.37(17) . . ?
C30 C28 H28 107.8 . . ?
C28 C29 H29A 109.5 . . ?
C28 C29 H29B 109.5 . . ?
C28 C29 H29C 109.5 . . ?
H29A C29 H29B 109.5 . . ?
H29A C29 H29C 109.5 . . ?
H29B C29 H29C 109.5 . . ?
C28 C30 H30A 109.5 . . ?
C28 C30 H30B 109.5 . . ?
C28 C30 H30C 109.5 . . ?
H30A C30 H30B 109.5 . . ?
H30A C30 H30C 109.5 . . ?
H30B C30 H30C 109.5 . . ?
N3 C43 Cu1 125.97(11) . . ?
N4 C43 Cu1 125.28(11) . . ?
N4 C43 N3 108.75(13) . . ?
N3 C44 H44 107.9 . . ?
N3 C44 C45 112.12(13) . . ?
N3 C44 C46 110.34(13) . . ?
C45 C44 H44 107.9 . . ?
C45 C44 C46 110.47(15) . . ?
C46 C44 H44 107.9 . . ?
C44 C45 H45A 109.5 . . ?
C44 C45 H45B 109.5 . . ?
C44 C45 H45C 109.5 . . ?
H45A C45 H45B 109.5 . . ?
H45A C45 H45C 109.5 . . ?
H45B C45 H45C 109.5 . . ?
C44 C46 H46A 109.5 . . ?
C44 C46 H46B 109.5 . . ?
C44 C46 H46C 109.5 . . ?
H46A C46 H46B 109.5 . . ?
H46A C46 H46C 109.5 . . ?
H46B C46 H46C 109.5 . . ?
N4 C47 H47 107.5 . . ?
N4 C47 C48 111.98(13) . . ?
N4 C47 C49 111.44(13) . . ?
C48 C47 H47 107.5 . . ?
C49 C47 H47 107.5 . . ?
C49 C47 C48 110.72(15) . . ?
C47 C48 H48A 109.5 . . ?
C47 C48 H48B 109.5 . . ?
C47 C48 H48C 109.5 . . ?
H48A C48 H48B 109.5 . . ?
H48A C48 H48C 109.5 . . ?
H48B C48 H48C 109.5 . . ?
C47 C49 H49A 109.5 . . ?
C47 C49 H49B 109.5 . . ?
C47 C49 H49C 109.5 . . ?
H49A C49 H49B 109.5 . . ?
H49A C49 H49C 109.5 . . ?
H49B C49 H49C 109.5 . . ?
C32 C31 P1 108.7(4) . . ?
C32 C31 C33 109.5(5) . . ?
C33 C31 P1 114.7(4) . . ?
C34 C31 P1 110.8(4) . . ?
C34 C31 C32 104.6(5) . . ?
C34 C31 C33 108.1(5) . . ?
C31 C32 H32A 109.5 . . ?
C31 C32 H32B 109.5 . . ?
C31 C32 H32C 109.5 . . ?
H32A C32 H32B 109.5 . . ?
H32A C32 H32C 109.5 . . ?
H32B C32 H32C 109.5 . . ?
C31 C33 H33A 109.5 . . ?
C31 C33 H33B 109.5 . . ?
C31 C33 H33C 109.5 . . ?
H33A C33 H33B 109.5 . . ?
H33A C33 H33C 109.5 . . ?
H33B C33 H33C 109.5 . . ?
C31 C34 H34A 109.5 . . ?
C31 C34 H34B 109.5 . . ?
C31 C34 H34C 109.5 . . ?
H34A C34 H34B 109.5 . . ?
H34A C34 H34C 109.5 . . ?
H34B C34 H34C 109.5 . . ?
C36 C35 P1 115.1(4) . . ?
C36 C35 C37 108.2(5) . . ?
C37 C35 P1 106.4(5) . . ?
C38 C35 P1 109.2(4) . . ?
C38 C35 C36 110.5(5) . . ?
C38 C35 C37 107.2(5) . . ?
C35 C36 H36A 109.5 . . ?
C35 C36 H36B 109.5 . . ?
C35 C36 H36C 109.5 . . ?
H36A C36 H36B 109.5 . . ?
H36A C36 H36C 109.5 . . ?
H36B C36 H36C 109.5 . . ?
C35 C37 H37A 109.5 . . ?
C35 C37 H37B 109.5 . . ?
C35 C37 H37C 109.5 . . ?
H37A C37 H37B 109.5 . . ?
H37A C37 H37C 109.5 . . ?
H37B C37 H37C 109.5 . . ?
C35 C38 H38A 109.5 . . ?
C35 C38 H38B 109.5 . . ?
C35 C38 H38C 109.5 . . ?
H38A C38 H38B 109.5 . . ?
H38A C38 H38C 109.5 . . ?
H38B C38 H38C 109.5 . . ?
C40 C39 P1 107.6(5) . . ?
C41 C39 P1 109.6(5) . . ?
C41 C39 C40 104.7(6) . . ?
C41 C39 C42 109.5(5) . . ?
C42 C39 P1 114.5(5) . . ?
C42 C39 C40 110.5(5) . . ?
C39 C40 H40A 109.5 . . ?
C39 C40 H40B 109.5 . . ?
C39 C40 H40C 109.5 . . ?
H40A C40 H40B 109.5 . . ?
H40A C40 H40C 109.5 . . ?
H40B C40 H40C 109.5 . . ?
C39 C41 H41A 109.5 . . ?
C39 C41 H41B 109.5 . . ?
C39 C41 H41C 109.5 . . ?
H41A C41 H41B 109.5 . . ?
H41A C41 H41C 109.5 . . ?
H41B C41 H41C 109.5 . . ?
C39 C42 H42A 109.5 . . ?
C39 C42 H42B 109.5 . . ?
C39 C42 H42C 109.5 . . ?
H42A C42 H42B 109.5 . . ?
H42A C42 H42C 109.5 . . ?
H42B C42 H42C 109.5 . . ?
C32A C31A P1 105.5(8) . . ?
C33A C31A P1 114.9(8) . . ?
C33A C31A C32A 111.1(10) . . ?
C33A C31A C34A 110.1(10) . . ?
C34A C31A P1 107.8(8) . . ?
C34A C31A C32A 107.1(10) . . ?
C31A C32A H32D 109.5 . . ?
C31A C32A H32E 109.5 . . ?
C31A C32A H32F 109.5 . . ?
H32D C32A H32E 109.5 . . ?
H32D C32A H32F 109.5 . . ?
H32E C32A H32F 109.5 . . ?
C31A C33A H33D 109.5 . . ?
C31A C33A H33E 109.5 . . ?
C31A C33A H33F 109.5 . . ?
H33D C33A H33E 109.5 . . ?
H33D C33A H33F 109.5 . . ?
H33E C33A H33F 109.5 . . ?
C31A C34A H34D 109.5 . . ?
C31A C34A H34E 109.5 . . ?
C31A C34A H34F 109.5 . . ?
H34D C34A H34E 109.5 . . ?
H34D C34A H34F 109.5 . . ?
H34E C34A H34F 109.5 . . ?
C36A C35A P1 115.8(8) . . ?
C36A C35A C37A 109.9(8) . . ?
C36A C35A C38A 108.7(9) . . ?
C37A C35A P1 109.5(8) . . ?
C38A C35A P1 108.9(7) . . ?
C38A C35A C37A 103.4(10) . . ?
C35A C36A H36D 109.5 . . ?
C35A C36A H36E 109.5 . . ?
C35A C36A H36F 109.5 . . ?
H36D C36A H36E 109.5 . . ?
H36D C36A H36F 109.5 . . ?
H36E C36A H36F 109.5 . . ?
C35A C37A H37D 109.5 . . ?
C35A C37A H37E 109.5 . . ?
C35A C37A H37F 109.5 . . ?
H37D C37A H37E 109.5 . . ?
H37D C37A H37F 109.5 . . ?
H37E C37A H37F 109.5 . . ?
C35A C38A H38D 109.5 . . ?
C35A C38A H38E 109.5 . . ?
C35A C38A H38F 109.5 . . ?
H38D C38A H38E 109.5 . . ?
H38D C38A H38F 109.5 . . ?
H38E C38A H38F 109.5 . . ?
C40A C39A P1 110.5(9) . . ?
C40A C39A C42A 108.6(9) . . ?
C41A C39A P1 108.3(8) . . ?
C41A C39A C40A 105.5(10) . . ?
C41A C39A C42A 107.9(9) . . ?
C42A C39A P1 115.6(8) . . ?
C39A C40A H40D 109.5 . . ?
C39A C40A H40E 109.5 . . ?
C39A C40A H40F 109.5 . . ?
H40D C40A H40E 109.5 . . ?
H40D C40A H40F 109.5 . . ?
H40E C40A H40F 109.5 . . ?
C39A C41A H41D 109.5 . . ?
C39A C41A H41E 109.5 . . ?
C39A C41A H41F 109.5 . . ?
H41D C41A H41E 109.5 . . ?
H41D C41A H41F 109.5 . . ?
H41E C41A H41F 109.5 . . ?
C39A C42A H42D 109.5 . . ?
C39A C42A H42E 109.5 . . ?
C39A C42A H42F 109.5 . . ?
H42D C42A H42E 109.5 . . ?
H42D C42A H42F 109.5 . . ?
H42E C42A H42F 109.5 . . ?

loop_
_geom_bond_atom_site_label_1
_geom_bond_atom_site_label_2
_geom_bond_distance
_geom_bond_site_symmetry_2
_geom_bond_publ_flag
Cu1 P1 2.2095(4) . ?
Cu1 C43 1.9383(15) . ?
P1 C31 1.903(6) . ?
P1 C35 1.900(6) . ?
P1 C39 1.896(7) . ?
P1 C31A 1.897(12) . ?
P1 C35A 1.902(12) . ?
P1 C39A 1.902(12) . ?
Si1 N1 1.7419(13) . ?
Si1 C13 1.873(2) . ?
Si1 C14 1.8771(19) . ?
Si1 C15 1.885(2) . ?
Si2 N2 1.7366(13) . ?
Si2 C16 1.8819(18) . ?
Si2 C17 1.8817(19) . ?
Si2 C18 1.8711(18) . ?
Al1 N1 1.8654(13) . ?
Al1 N2 1.8620(13) . ?
Al1 N3 1.9091(13) . ?
Al1 N4 1.9096(13) . ?
N1 C1 1.4462(19) . ?
N2 C19 1.4446(18) . ?
N3 C43 1.346(2) . ?
N3 C44 1.4679(19) . ?
N4 C43 1.343(2) . ?
N4 C47 1.4674(19) . ?
C1 C2 1.423(2) . ?
C1 C6 1.418(2) . ?
C2 C3 1.397(3) . ?
C2 C7 1.513(3) . ?
C3 H3 0.9300 . ?
C3 C4 1.374(3) . ?
C4 H4 0.9300 . ?
C4 C5 1.376(3) . ?
C5 H5 0.9300 . ?
C5 C6 1.401(2) . ?
C6 C10 1.518(2) . ?
C7 H7 0.9800 . ?
C7 C8 1.534(3) . ?
C7 C9 1.532(3) . ?
C8 H8A 0.9600 . ?
C8 H8B 0.9600 . ?
C8 H8C 0.9600 . ?
C9 H9A 0.9600 . ?
C9 H9B 0.9600 . ?
C9 H9C 0.9600 . ?
C10 H10 0.9800 . ?
C10 C11 1.524(3) . ?
C10 C12 1.537(2) . ?
C11 H11A 0.9600 . ?
C11 H11B 0.9600 . ?
C11 H11C 0.9600 . ?
C12 H12A 0.9600 . ?
C12 H12B 0.9600 . ?
C12 H12C 0.9600 . ?
C13 H13A 0.9600 . ?
C13 H13B 0.9600 . ?
C13 H13C 0.9600 . ?
C14 H14A 0.9600 . ?
C14 H14B 0.9600 . ?
C14 H14C 0.9600 . ?
C15 H15A 0.9700 . ?
C15 H15B 0.9700 . ?
C15 C16 1.544(3) . ?
C16 H16A 0.9700 . ?
C16 H16B 0.9700 . ?
C17 H17A 0.9600 . ?
C17 H17B 0.9600 . ?
C17 H17C 0.9600 . ?
C18 H18A 0.9600 . ?
C18 H18B 0.9600 . ?
C18 H18C 0.9600 . ?
C19 C20 1.420(2) . ?
C19 C24 1.421(2) . ?
C20 C21 1.395(2) . ?
C20 C25 1.517(2) . ?
C21 H21 0.9300 . ?
C21 C22 1.380(3) . ?
C22 H22 0.9300 . ?
C22 C23 1.375(3) . ?
C23 H23 0.9300 . ?
C23 C24 1.398(2) . ?
C24 C28 1.516(2) . ?
C25 H25 0.9800 . ?
C25 C26 1.526(2) . ?
C25 C27 1.528(2) . ?
C26 H26A 0.9600 . ?
C26 H26B 0.9600 . ?
C26 H26C 0.9600 . ?
C27 H27A 0.9600 . ?
C27 H27B 0.9600 . ?
C27 H27C 0.9600 . ?
C28 H28 0.9800 . ?
C28 C29 1.532(3) . ?
C28 C30 1.533(3) . ?
C29 H29A 0.9600 . ?
C29 H29B 0.9600 . ?
C29 H29C 0.9600 . ?
C30 H30A 0.9600 . ?
C30 H30B 0.9600 . ?
C30 H30C 0.9600 . ?
C44 H44 0.9800 . ?
C44 C45 1.525(2) . ?
C44 C46 1.527(2) . ?
C45 H45A 0.9600 . ?
C45 H45B 0.9600 . ?
C45 H45C 0.9600 . ?
C46 H46A 0.9600 . ?
C46 H46B 0.9600 . ?
C46 H46C 0.9600 . ?
C47 H47 0.9800 . ?
C47 C48 1.520(2) . ?
C47 C49 1.518(2) . ?
C48 H48A 0.9600 . ?
C48 H48B 0.9600 . ?
C48 H48C 0.9600 . ?
C49 H49A 0.9600 . ?
C49 H49B 0.9600 . ?
C49 H49C 0.9600 . ?
C31 C32 1.545(8) . ?
C31 C33 1.547(6) . ?
C31 C34 1.534(8) . ?
C32 H32A 0.9600 . ?
C32 H32B 0.9600 . ?
C32 H32C 0.9600 . ?
C33 H33A 0.9600 . ?
C33 H33B 0.9600 . ?
C33 H33C 0.9600 . ?
C34 H34A 0.9600 . ?
C34 H34B 0.9600 . ?
C34 H34C 0.9600 . ?
C35 C36 1.540(7) . ?
C35 C37 1.555(8) . ?
C35 C38 1.525(8) . ?
C36 H36A 0.9600 . ?
C36 H36B 0.9600 . ?
C36 H36C 0.9600 . ?
C37 H37A 0.9600 . ?
C37 H37B 0.9600 . ?
C37 H37C 0.9600 . ?
C38 H38A 0.9600 . ?
C38 H38B 0.9600 . ?
C38 H38C 0.9600 . ?
C39 C40 1.547(8) . ?
C39 C41 1.533(9) . ?
C39 C42 1.536(8) . ?
C40 H40A 0.9600 . ?
C40 H40B 0.9600 . ?
C40 H40C 0.9600 . ?
C41 H41A 0.9600 . ?
C41 H41B 0.9600 . ?
C41 H41C 0.9600 . ?
C42 H42A 0.9600 . ?
C42 H42B 0.9600 . ?
C42 H42C 0.9600 . ?
C31A C32A 1.549(13) . ?
C31A C33A 1.505(13) . ?
C31A C34A 1.510(13) . ?
C32A H32D 0.9600 . ?
C32A H32E 0.9600 . ?
C32A H32F 0.9600 . ?
C33A H33D 0.9600 . ?
C33A H33E 0.9600 . ?
C33A H33F 0.9600 . ?
C34A H34D 0.9600 . ?
C34A H34E 0.9600 . ?
C34A H34F 0.9600 . ?
C35A C36A 1.539(12) . ?
C35A C37A 1.548(13) . ?
C35A C38A 1.543(12) . ?
C36A H36D 0.9600 . ?
C36A H36E 0.9600 . ?
C36A H36F 0.9600 . ?
C37A H37D 0.9600 . ?
C37A H37E 0.9600 . ?
C37A H37F 0.9600 . ?
C38A H38D 0.9600 . ?
C38A H38E 0.9600 . ?
C38A H38F 0.9600 . ?
C39A C40A 1.547(13) . ?
C39A C41A 1.533(13) . ?
C39A C42A 1.554(12) . ?
C40A H40D 0.9600 . ?
C40A H40E 0.9600 . ?
C40A H40F 0.9600 . ?
C41A H41D 0.9600 . ?
C41A H41E 0.9600 . ?
C41A H41F 0.9600 . ?
C42A H42D 0.9600 . ?
C42A H42E 0.9600 . ?
C42A H42F 0.9600 . ?

loop_
_geom_torsion_atom_site_label_1
_geom_torsion_atom_site_label_2
_geom_torsion_atom_site_label_3
_geom_torsion_atom_site_label_4
_geom_torsion
_geom_torsion_site_symmetry_1
_geom_torsion_site_symmetry_2
_geom_torsion_site_symmetry_3
_geom_torsion_site_symmetry_4
_geom_torsion_publ_flag
Cu1 P1 C35 C36 164.4(4) . . . . ?
Cu1 P1 C35 C37 -75.8(4) . . . . ?
Cu1 P1 C35 C38 39.6(5) . . . . ?
Cu1 P1 C39 C40 42.4(6) . . . . ?
Cu1 P1 C39 C41 -70.9(5) . . . . ?
Cu1 P1 C39 C42 165.6(4) . . . . ?
Cu1 P1 C31A C32A 69.1(8) . . . . ?
Cu1 P1 C31A C33A -168.2(8) . . . . ?
Cu1 P1 C31A C34A -45.0(9) . . . . ?
Si1 N1 C1 C2 -98.97(15) . . . . ?
Si1 N1 C1 C6 79.74(16) . . . . ?
Si1 C15 C16 Si2 59.0(2) . . . . ?
Si2 N2 C19 C20 -97.85(14) . . . . ?
Si2 N2 C19 C24 80.28(16) . . . . ?
Al1 N1 C1 C2 70.10(16) . . . . ?
Al1 N1 C1 C6 -111.19(14) . . . . ?
Al1 N2 C19 C20 72.47(16) . . . . ?
Al1 N2 C19 C24 -109.39(14) . . . . ?
Al1 N3 C43 Cu1 179.00(9) . . . . ?
Al1 N3 C43 N4 -0.61(12) . . . . ?
Al1 N3 C44 C45 -93.0(2) . . . . ?
Al1 N3 C44 C46 30.6(3) . . . . ?
Al1 N4 C43 Cu1 -179.00(9) . . . . ?
Al1 N4 C43 N3 0.61(12) . . . . ?
Al1 N4 C47 C48 -90.0(2) . . . . ?
Al1 N4 C47 C49 34.6(3) . . . . ?
N1 Si1 C15 C16 -68.78(16) . . . . ?
N1 Al1 N2 Si2 -36.92(10) . . . . ?
N1 Al1 N2 C19 153.23(10) . . . . ?
N1 C1 C2 C3 -176.39(14) . . . . ?
N1 C1 C2 C7 6.4(2) . . . . ?
N1 C1 C6 C5 176.20(14) . . . . ?
N1 C1 C6 C10 -5.1(2) . . . . ?
N2 Si2 C16 C15 -69.73(16) . . . . ?
N2 Al1 N1 Si1 -35.63(10) . . . . ?
N2 Al1 N1 C1 155.80(11) . . . . ?
N2 C19 C20 C21 -178.30(14) . . . . ?
N2 C19 C20 C25 5.1(2) . . . . ?
N2 C19 C24 C23 179.53(14) . . . . ?
N2 C19 C24 C28 -1.1(2) . . . . ?
N3 Al1 N1 Si1 101.57(9) . . . . ?
N3 Al1 N1 C1 -67.00(13) . . . . ?
N3 Al1 N2 Si2 -179.21(7) . . . . ?
N3 Al1 N2 C19 10.94(12) . . . . ?
N4 Al1 N1 Si1 -178.86(7) . . . . ?
N4 Al1 N1 C1 12.56(13) . . . . ?
N4 Al1 N2 Si2 102.18(9) . . . . ?
N4 Al1 N2 C19 -67.66(12) . . . . ?
C1 C2 C3 C4 -1.1(3) . . . . ?
C1 C2 C7 C8 -134.95(16) . . . . ?
C1 C2 C7 C9 101.4(2) . . . . ?
C1 C6 C10 C11 120.05(17) . . . . ?
C1 C6 C10 C12 -118.13(19) . . . . ?
C2 C1 C6 C5 -5.1(2) . . . . ?
C2 C1 C6 C10 173.64(14) . . . . ?
C2 C3 C4 C5 -2.6(3) . . . . ?
C3 C2 C7 C8 47.8(2) . . . . ?
C3 C2 C7 C9 -75.8(2) . . . . ?
C3 C4 C5 C6 2.4(3) . . . . ?
C4 C5 C6 C1 1.5(3) . . . . ?
C4 C5 C6 C10 -177.30(16) . . . . ?
C5 C6 C10 C11 -61.2(2) . . . . ?
C5 C6 C10 C12 60.6(2) . . . . ?
C6 C1 C2 C3 4.9(2) . . . . ?
C6 C1 C2 C7 -172.37(14) . . . . ?
C7 C2 C3 C4 176.30(17) . . . . ?
C13 Si1 N1 Al1 -48.40(12) . . . . ?
C13 Si1 N1 C1 120.41(13) . . . . ?
C13 Si1 C15 C16 54.86(16) . . . . ?
C14 Si1 N1 Al1 -165.76(11) . . . . ?
C14 Si1 N1 C1 3.05(15) . . . . ?
C14 Si1 C15 C16 168.25(14) . . . . ?
C15 Si1 N1 Al1 74.52(10) . . . . ?
C15 Si1 N1 C1 -116.67(12) . . . . ?
C16 Si2 N2 Al1 76.69(10) . . . . ?
C16 Si2 N2 C19 -113.21(12) . . . . ?
C17 Si2 N2 Al1 -162.65(9) . . . . ?
C17 Si2 N2 C19 7.45(14) . . . . ?
C17 Si2 C16 C15 166.47(15) . . . . ?
C18 Si2 N2 Al1 -44.73(10) . . . . ?
C18 Si2 N2 C19 125.38(11) . . . . ?
C18 Si2 C16 C15 52.55(17) . . . . ?
C19 C20 C21 C22 -2.0(2) . . . . ?
C19 C20 C25 C26 -134.26(15) . . . . ?
C19 C20 C25 C27 102.45(18) . . . . ?
C19 C24 C28 C29 129.05(18) . . . . ?
C19 C24 C28 C30 -108.37(19) . . . . ?
C20 C19 C24 C23 -2.3(2) . . . . ?
C20 C19 C24 C28 177.05(15) . . . . ?
C20 C21 C22 C23 -0.9(3) . . . . ?
C21 C20 C25 C26 49.0(2) . . . . ?
C21 C20 C25 C27 -74.27(19) . . . . ?
C21 C22 C23 C24 2.1(3) . . . . ?
C22 C23 C24 C19 -0.5(3) . . . . ?
C22 C23 C24 C28 -179.90(17) . . . . ?
C23 C24 C28 C29 -51.6(2) . . . . ?
C23 C24 C28 C30 71.0(2) . . . . ?
C24 C19 C20 C21 3.5(2) . . . . ?
C24 C19 C20 C25 -173.12(14) . . . . ?
C25 C20 C21 C22 174.81(16) . . . . ?
C43 N3 C44 C45 81.82(17) . . . . ?
C43 N3 C44 C46 -154.59(15) . . . . ?
C43 N4 C47 C48 85.76(17) . . . . ?
C43 N4 C47 C49 -149.60(15) . . . . ?
C44 N3 C43 Cu1 1.54(19) . . . . ?
C44 N3 C43 N4 -178.06(12) . . . . ?
C47 N4 C43 Cu1 3.06(19) . . . . ?
C47 N4 C43 N3 -177.33(12) . . . . ?
C31 P1 C35 C36 47.2(6) . . . . ?
C31 P1 C35 C37 167.0(4) . . . . ?
C31 P1 C35 C38 -77.7(5) . . . . ?
C31 P1 C39 C40 160.2(5) . . . . ?
C31 P1 C39 C41 46.9(5) . . . . ?
C31 P1 C39 C42 -76.6(6) . . . . ?
C31 P1 C31A C32A -17(4) . . . . ?
C31 P1 C31A C33A 106(4) . . . . ?
C31 P1 C31A C34A -131(5) . . . . ?
C35 P1 C39 C40 -79.0(5) . . . . ?
C35 P1 C39 C41 167.7(4) . . . . ?
C35 P1 C39 C42 44.2(6) . . . . ?
C35 P1 C31A C32A -175.9(7) . . . . ?
C35 P1 C31A C33A -53.2(10) . . . . ?
C35 P1 C31A C34A 70.0(9) . . . . ?
C39 P1 C35 C36 -73.5(6) . . . . ?
C39 P1 C35 C37 46.3(5) . . . . ?
C39 P1 C35 C38 161.6(4) . . . . ?
C39 P1 C31A C32A -54.9(9) . . . . ?
C39 P1 C31A C33A 67.8(11) . . . . ?
C39 P1 C31A C34A -169.0(7) . . . . ?
C31A P1 C35 C36 50.2(7) . . . . ?
C31A P1 C35 C37 170.0(5) . . . . ?
C31A P1 C35 C38 -74.7(6) . . . . ?
C31A P1 C39 C40 165.3(6) . . . . ?
C31A P1 C39 C41 52.0(7) . . . . ?
C31A P1 C39 C42 -71.5(7) . . . . ?
C35A P1 C35 C36 -95(3) . . . . ?
C35A P1 C35 C37 25(3) . . . . ?
C35A P1 C35 C38 140(3) . . . . ?
C35A P1 C39 C40 -75.1(6) . . . . ?
C35A P1 C39 C41 171.6(6) . . . . ?
C35A P1 C39 C42 48.1(7) . . . . ?
C35A P1 C31A C32A -169.5(7) . . . . ?
C35A P1 C31A C33A -46.8(11) . . . . ?
C35A P1 C31A C34A 76.3(9) . . . . ?
C39A P1 C35 C36 -72.2(7) . . . . ?
C39A P1 C35 C37 47.6(7) . . . . ?
C39A P1 C35 C38 162.9(6) . . . . ?
C39A P1 C39 C40 112(6) . . . . ?
C39A P1 C39 C41 -1(6) . . . . ?
C39A P1 C39 C42 -125(6) . . . . ?
C39A P1 C31A C32A -49.7(9) . . . . ?
C39A P1 C31A C33A 73.1(11) . . . . ?
C39A P1 C31A C34A -163.8(8) . . . . ?
